data_7020559
loop_
_publ_author_name
'Leeland, James W.'
'Finn, Colin'
'Escuyer, B\'ereng\`ere'
'Kawaguchi, Hiroyuki'
'Nichol, Gary S.'
'Slawin, Alexandra M. Z.'
'Love, Jason B.'

_publ_section_title
;
 Synthesis and structures of transition metal pacman complexes of
 heteroditopic Schiff-base pyrrole macrocycles.
;
_journal_issue 45
_journal_name_full 'Dalton transactions (Cambridge, England : 2003)'
_journal_page_first 13815
_journal_page_last 13831
_journal_paper_doi 10.1039/c2dt31850d
_journal_volume 41
_journal_year 2012
_chemical_formula_sum 'C46 H39 Cl Cr N5 O3'
_chemical_formula_weight 797.27
_chemical_name_systematic
;
?
;
_space_group_IT_number 14
_symmetry_cell_setting monoclinic
_symmetry_space_group_name_Hall '-P 2ybc'
_symmetry_space_group_name_H-M 'P 1 21/c 1'
_atom_sites_solution_hydrogens geom
_atom_sites_solution_primary direct
_atom_sites_solution_secondary difmap
_audit_creation_method SHELXL-97
_cell_angle_alpha 90.00
_cell_angle_beta 104.939(7)
_cell_angle_gamma 90.00
_cell_formula_units_Z 4
_cell_length_a 12.9879(10)
_cell_length_b 21.2422(17)
_cell_length_c 14.5019(8)
_cell_measurement_reflns_used 5264
_cell_measurement_temperature 119.98(10)
_cell_measurement_theta_max 51.7928
_cell_measurement_theta_min 3.1514
_cell_volume 3865.7(5)
_computing_cell_refinement
;
CrysAlisPro, Agilent Technologies,
Version 1.171.35.21 (release 20-01-2012 CrysAlis171 .NET)
(compiled Jan 23 2012,18:06:46)
;
_computing_data_collection
;
CrysAlisPro, Agilent Technologies,
Version 1.171.35.21 (release 20-01-2012 CrysAlis171 .NET)
(compiled Jan 23 2012,18:06:46)
;
_computing_data_reduction
;
CrysAlisPro, Agilent Technologies,
Version 1.171.35.21 (release 20-01-2012 CrysAlis171 .NET)
(compiled Jan 23 2012,18:06:46)
;
_computing_molecular_graphics 'ORTEP (Farrugia, 1997)'
_computing_publication_material mercury
_computing_structure_refinement 'SHELXL-97 (Sheldrick, 2008)'
_computing_structure_solution 'SHELXS-97 (Sheldrick, 1990)'
_diffrn_ambient_temperature 120(2)
_diffrn_detector_area_resol_mean 10.3147
_diffrn_measured_fraction_theta_full 0.994
_diffrn_measured_fraction_theta_max 0.994
_diffrn_measurement_device_type 'SuperNova, Dual, Cu at zero, Atlas'
_diffrn_measurement_method '\w scans'
_diffrn_radiation_monochromator graphite
_diffrn_radiation_source 'fine-focus sealed tube'
_diffrn_radiation_type CuK\a
_diffrn_radiation_wavelength 1.54184
_diffrn_reflns_av_R_equivalents 0.1061
_diffrn_reflns_av_sigmaI/netI 0.0741
_diffrn_reflns_limit_h_max 13
_diffrn_reflns_limit_h_min -13
_diffrn_reflns_limit_k_max 21
_diffrn_reflns_limit_k_min -20
_diffrn_reflns_limit_l_max 14
_diffrn_reflns_limit_l_min -14
_diffrn_reflns_number 28054
_diffrn_reflns_theta_full 51.85
_diffrn_reflns_theta_max 51.85
_diffrn_reflns_theta_min 3.78
_diffrn_standards_number 0
_exptl_absorpt_coefficient_mu 3.464
_exptl_absorpt_correction_T_max 0.882
_exptl_absorpt_correction_T_min 0.784
_exptl_absorpt_correction_type gaussian
_exptl_absorpt_process_details 'CrysAlisPro (Agilent Technologies, 2011)'
_exptl_crystal_colour red
_exptl_crystal_density_diffrn 1.370
_exptl_crystal_density_method 'not measured'
_exptl_crystal_description block
_exptl_crystal_F_000 1660
_exptl_crystal_size_max 0.1180
_exptl_crystal_size_mid 0.0824
_exptl_crystal_size_min 0.0499
_refine_diff_density_max 1.179
_refine_diff_density_min -0.677
_refine_diff_density_rms 0.113
_refine_ls_extinction_method none
_refine_ls_goodness_of_fit_ref 1.096
_refine_ls_hydrogen_treatment constr
_refine_ls_matrix_type full
_refine_ls_number_parameters 506
_refine_ls_number_reflns 4277
_refine_ls_number_restraints 0
_refine_ls_restrained_S_all 1.096
_refine_ls_R_factor_all 0.1362
_refine_ls_R_factor_gt 0.0940
_refine_ls_shift/su_max 0.000
_refine_ls_shift/su_mean 0.000
_refine_ls_structure_factor_coef Fsqd
_refine_ls_weighting_details 'calc w=1/[\s^2^(Fo^2^)+(0.2000P)^2^+0.0000P] where P=(Fo^2^+2Fc^2^)/3'
_refine_ls_weighting_scheme calc
_refine_ls_wR_factor_gt 0.2542
_refine_ls_wR_factor_ref 0.3010
_reflns_number_gt 2771
_reflns_number_total 4277
_reflns_threshold_expression >2\s(I)
_cod_data_source_file c2dt31850d.txt
_cod_data_source_block CrClH2OLfNMe
_cod_database_code 7020559

loop_
_symmetry_equiv_pos_as_xyz
'x, y, z'
'-x, y+1/2, -z+1/2'
'-x, -y, -z'
'x, -y-1/2, z-1/2'

loop_
_atom_site_label
_atom_site_type_symbol
_atom_site_fract_x
_atom_site_fract_y
_atom_site_fract_z
_atom_site_U_iso_or_equiv
_atom_site_adp_type
_atom_site_occupancy
_atom_site_symmetry_multiplicity
_atom_site_calc_flag
_atom_site_refinement_flags
O3 O 0.8725(4) 0.2636(3) 0.8336(4) 0.0547(16) Uani 1 1 d .
Cr1 Cr 0.93196(11) 0.18894(6) 0.77264(9) 0.0472(6) Uani 1 1 d .
Cl1 Cl 1.02391(19) 0.11141(10) 0.71673(15) 0.0574(7) Uani 1 1 d .
N3 N 0.8549(6) 0.1264(3) 0.8300(4) 0.0468(18) Uani 1 1 d .
O1 O 0.9397(5) 0.3826(3) 0.6817(4) 0.0538(16) Uani 1 1 d .
N2 N 0.8043(5) 0.1868(3) 0.6649(5) 0.0448(18) Uani 1 1 d .
O2 O 1.0633(5) 0.2963(3) 0.9666(4) 0.0546(16) Uani 1 1 d .
N1 N 0.9723(5) 0.2554(3) 0.6833(5) 0.0453(18) Uani 1 1 d .
N4 N 1.0410(6) 0.1761(3) 0.9072(5) 0.0500(19) Uani 1 1 d .
C5 C 0.7102(7) 0.1561(4) 0.6433(6) 0.049(2) Uani 1 1 d .
C24 C 1.1461(7) 0.2006(4) 0.9459(6) 0.051(2) Uani 1 1 d .
N5 N 0.9062(5) 0.3944(3) 0.8721(5) 0.0507(19) Uani 1 1 d .
C34 C 0.9188(7) 0.4422(4) 0.7193(6) 0.053(2) Uani 1 1 d .
H34A H 0.8416 0.4511 0.6973 0.063 Uiso 1 1 calc R
H34B H 0.9569 0.4754 0.6933 0.063 Uiso 1 1 calc R
C6 C 0.6807(7) 0.1051(4) 0.7060(6) 0.048(2) Uani 1 1 d .
C22 C 0.9099(8) 0.1015(4) 0.9159(6) 0.054(2) Uani 1 1 d .
C7 C 0.6621(7) 0.0434(4) 0.6515(6) 0.053(2) Uani 1 1 d .
C1 C 0.8976(7) 0.2629(4) 0.6026(6) 0.048(2) Uani 1 1 d .
H1 H 0.9059 0.2921 0.5555 0.057 Uiso 1 1 calc R
C29 C 1.1560(7) 0.2629(4) 0.9739(6) 0.052(2) Uani 1 1 d .
C26 C 1.3369(7) 0.1885(5) 0.9900(6) 0.060(3) Uani 1 1 d .
H26 H 1.3984 0.1630 0.9959 0.072 Uiso 1 1 calc R
C31 C 0.9626(7) 0.3893(4) 0.9742(6) 0.052(2) Uani 1 1 d .
H31A H 0.9194 0.3634 1.0070 0.063 Uiso 1 1 calc R
H31B H 0.9694 0.4319 1.0031 0.063 Uiso 1 1 calc R
C30 C 1.0711(7) 0.3607(4) 0.9904(6) 0.053(2) Uani 1 1 d .
H30A H 1.1115 0.3828 0.9509 0.064 Uiso 1 1 calc R
H30B H 1.1103 0.3658 1.0583 0.064 Uiso 1 1 calc R
C2 C 0.8057(7) 0.2258(4) 0.5896(6) 0.049(2) Uani 1 1 d .
C36 C 1.1303(8) 0.4035(5) 0.7128(6) 0.060(3) Uani 1 1 d .
H36 H 1.1193 0.4477 0.7133 0.072 Uiso 1 1 calc R
C19 C 0.7631(7) 0.0947(4) 0.8007(6) 0.051(2) Uani 1 1 d .
C44 C 0.5481(9) 0.4558(5) 0.6159(8) 0.076(3) Uani 1 1 d .
H44 H 0.5224 0.4978 0.6062 0.091 Uiso 1 1 calc R
C38 C 1.2504(8) 0.3165(6) 0.7277(7) 0.068(3) Uani 1 1 d .
H38 H 1.3209 0.3008 0.7378 0.082 Uiso 1 1 calc R
C35 C 1.0449(7) 0.3629(5) 0.6987(6) 0.051(2) Uani 1 1 d .
C28 C 1.2581(8) 0.2874(5) 1.0145(6) 0.061(3) Uani 1 1 d .
H28 H 1.2667 0.3294 1.0377 0.073 Uiso 1 1 calc R
C27 C 1.3465(7) 0.2490(5) 1.0201(6) 0.061(3) Uani 1 1 d .
H27 H 1.4157 0.2658 1.0460 0.073 Uiso 1 1 calc R
C9 C 0.6965(8) -0.0431(5) 0.5600(6) 0.063(3) Uani 1 1 d .
H9 H 0.7412 -0.0643 0.5276 0.075 Uiso 1 1 calc R
C8 C 0.7302(7) 0.0122(4) 0.6077(6) 0.053(2) Uani 1 1 d .
H8 H 0.7990 0.0286 0.6105 0.064 Uiso 1 1 calc R
C25 C 1.2355(8) 0.1638(5) 0.9502(6) 0.060(3) Uani 1 1 d .
H25 H 1.2278 0.1220 0.9261 0.072 Uiso 1 1 calc R
C3 C 0.7101(7) 0.2187(4) 0.5172(6) 0.058(3) Uani 1 1 d .
H3 H 0.6902 0.2400 0.4577 0.070 Uiso 1 1 calc R
C41 C 0.6209(8) 0.3326(6) 0.6450(8) 0.075(3) Uani 1 1 d .
H41 H 0.6475 0.2908 0.6552 0.090 Uiso 1 1 calc R
C12 C 0.5582(7) 0.0203(4) 0.6459(6) 0.057(2) Uani 1 1 d .
C18 C 0.5705(7) 0.1172(4) 0.7248(6) 0.049(2) Uani 1 1 d .
C23 C 1.0118(7) 0.1294(5) 0.9533(6) 0.056(2) Uani 1 1 d .
H23 H 1.0578 0.1142 1.0109 0.067 Uiso 1 1 calc R
C20 C 0.7575(8) 0.0480(4) 0.8689(6) 0.059(3) Uani 1 1 d .
H20 H 0.7007 0.0193 0.8657 0.071 Uiso 1 1 calc R
C40 C 1.0597(7) 0.2983(5) 0.6975(6) 0.050(2) Uani 1 1 d .
C46 C 0.6534(8) 0.3740(5) 0.5824(7) 0.071(3) Uani 1 1 d .
H46 H 0.7014 0.3586 0.5480 0.085 Uiso 1 1 calc R
C39 C 1.1646(8) 0.2746(5) 0.7143(6) 0.063(3) Uani 1 1 d .
H39 H 1.1769 0.2305 0.7165 0.075 Uiso 1 1 calc R
C4 C 0.6511(8) 0.1735(4) 0.5518(6) 0.056(2) Uani 1 1 d .
H4 H 0.5832 0.1575 0.5191 0.067 Uiso 1 1 calc R
C17 C 0.5378(8) 0.1668(5) 0.7697(6) 0.063(3) Uani 1 1 d .
H17 H 0.5849 0.2007 0.7934 0.076 Uiso 1 1 calc R
C21 C 0.8528(7) 0.0524(4) 0.9427(6) 0.059(3) Uani 1 1 d .
H21 H 0.8735 0.0272 0.9985 0.070 Uiso 1 1 calc R
C14 C 0.3981(7) 0.0663(5) 0.7007(6) 0.062(3) Uani 1 1 d .
H14 H 0.3508 0.0324 0.6774 0.074 Uiso 1 1 calc R
C43 C 0.5137(8) 0.4171(6) 0.6765(8) 0.077(3) Uani 1 1 d .
H43 H 0.4647 0.4326 0.7097 0.093 Uiso 1 1 calc R
C33 C 0.9523(8) 0.4450(4) 0.8262(6) 0.059(2) Uani 1 1 d .
H33A H 1.0309 0.4424 0.8477 0.070 Uiso 1 1 calc R
H33B H 0.9305 0.4861 0.8472 0.070 Uiso 1 1 calc R
C10 C 0.5972(8) -0.0680(4) 0.5589(7) 0.064(3) Uani 1 1 d .
H10 H 0.5770 -0.1072 0.5282 0.076 Uiso 1 1 calc R
C45 C 0.6207(9) 0.4338(5) 0.5683(7) 0.075(3) Uani 1 1 d .
H45 H 0.6467 0.4605 0.5267 0.090 Uiso 1 1 calc R
C32 C 0.7931(7) 0.4103(4) 0.8664(6) 0.062(3) Uani 1 1 d .
H32A H 0.7603 0.3759 0.8938 0.094 Uiso 1 1 calc R
H32B H 0.7543 0.4164 0.7994 0.094 Uiso 1 1 calc R
H32C H 0.7903 0.4492 0.9021 0.094 Uiso 1 1 calc R
C11 C 0.5275(7) -0.0377(4) 0.6006(6) 0.058(3) Uani 1 1 d .
H11 H 0.4600 -0.0556 0.5989 0.069 Uiso 1 1 calc R
C16 C 0.4335(9) 0.1668(5) 0.7805(7) 0.070(3) Uani 1 1 d .
H16 H 0.4092 0.2010 0.8115 0.084 Uiso 1 1 calc R
C42 C 0.5488(8) 0.3557(6) 0.6905(7) 0.076(3) Uani 1 1 d .
H42 H 0.5227 0.3292 0.7322 0.091 Uiso 1 1 calc R
C13 C 0.5023(8) 0.0659(4) 0.6901(6) 0.056(2) Uani 1 1 d .
C37 C 1.2329(8) 0.3795(6) 0.7263(7) 0.069(3) Uani 1 1 d .
H37 H 1.2915 0.4076 0.7347 0.083 Uiso 1 1 calc R
C15 C 0.3659(9) 0.1167(5) 0.7456(7) 0.070(3) Uani 1 1 d .
H15 H 0.2953 0.1173 0.7531 0.084 Uiso 1 1 calc R

loop_
_atom_site_aniso_label
_atom_site_aniso_U_11
_atom_site_aniso_U_22
_atom_site_aniso_U_33
_atom_site_aniso_U_23
_atom_site_aniso_U_13
_atom_site_aniso_U_12
O3 0.057(4) 0.063(4) 0.048(4) -0.012(3) 0.020(3) -0.006(3)
Cr1 0.0436(10) 0.0594(11) 0.0334(10) -0.0010(6) 0.0005(7) -0.0002(7)
Cl1 0.0586(16) 0.0684(16) 0.0400(14) -0.0030(10) 0.0034(11) 0.0063(11)
N3 0.053(5) 0.062(5) 0.021(4) -0.003(3) 0.003(4) 0.000(4)
O1 0.049(4) 0.065(4) 0.039(4) -0.003(3) -0.004(3) -0.003(3)
N2 0.041(5) 0.054(5) 0.033(4) -0.001(3) -0.001(4) -0.002(4)
O2 0.046(4) 0.063(4) 0.048(4) -0.005(3) -0.001(3) 0.006(3)
N1 0.038(4) 0.066(5) 0.030(4) -0.001(3) 0.004(4) 0.005(4)
N4 0.045(5) 0.060(5) 0.039(5) -0.004(4) 0.002(4) 0.000(4)
C5 0.045(6) 0.060(6) 0.036(5) 0.000(4) -0.005(5) 0.002(5)
C24 0.045(6) 0.072(7) 0.029(5) 0.002(4) -0.002(4) -0.006(5)
N5 0.041(5) 0.063(5) 0.044(5) 0.005(4) 0.003(4) 0.004(4)
C34 0.057(6) 0.046(6) 0.050(6) -0.003(4) 0.003(5) 0.007(4)
C6 0.046(6) 0.055(6) 0.036(5) 0.004(4) 0.000(4) -0.002(4)
C22 0.063(7) 0.062(6) 0.032(6) 0.000(4) 0.003(5) 0.001(5)
C7 0.056(6) 0.056(6) 0.040(5) 0.004(4) 0.000(5) 0.001(5)
C1 0.057(6) 0.053(6) 0.035(6) 0.000(4) 0.015(5) 0.000(5)
C29 0.049(6) 0.068(7) 0.030(5) -0.005(4) -0.005(4) -0.006(5)
C26 0.033(6) 0.094(8) 0.048(6) -0.004(5) 0.002(5) 0.004(5)
C31 0.044(6) 0.073(6) 0.036(5) -0.002(4) 0.003(4) 0.001(5)
C30 0.048(6) 0.053(6) 0.050(6) -0.003(4) -0.003(5) -0.001(4)
C2 0.055(6) 0.049(6) 0.038(5) 0.008(4) 0.003(5) 0.004(5)
C36 0.065(7) 0.077(7) 0.035(5) -0.006(5) 0.008(5) -0.018(6)
C19 0.051(6) 0.066(6) 0.036(5) -0.006(5) 0.011(5) 0.001(5)
C44 0.077(8) 0.079(8) 0.065(7) -0.006(6) 0.004(6) 0.013(6)
C38 0.035(6) 0.098(9) 0.065(7) -0.011(6) 0.001(5) -0.014(6)
C35 0.051(7) 0.069(7) 0.029(5) -0.002(4) 0.002(4) -0.012(5)
C28 0.052(7) 0.075(7) 0.048(6) 0.005(5) 0.000(5) -0.004(6)
C27 0.037(6) 0.081(7) 0.055(6) -0.001(5) -0.003(5) -0.011(5)
C9 0.058(7) 0.075(7) 0.048(6) -0.006(5) -0.001(5) 0.014(5)
C8 0.043(6) 0.072(7) 0.038(5) 0.000(5) -0.002(4) 0.002(5)
C25 0.056(7) 0.081(7) 0.037(6) 0.000(5) 0.000(5) 0.012(6)
C3 0.063(7) 0.064(6) 0.041(6) 0.005(5) 0.001(5) -0.001(5)
C41 0.055(7) 0.098(8) 0.075(8) -0.007(6) 0.022(6) 0.004(6)
C12 0.049(6) 0.060(6) 0.053(6) 0.008(5) -0.001(5) -0.004(5)
C18 0.050(6) 0.055(6) 0.041(6) -0.004(4) 0.009(5) 0.001(5)
C23 0.048(6) 0.077(7) 0.034(5) 0.001(5) -0.003(5) 0.006(5)
C20 0.069(7) 0.072(6) 0.031(5) 0.001(5) 0.003(5) -0.020(5)
C40 0.041(6) 0.072(7) 0.034(5) -0.003(4) 0.002(4) -0.008(5)
C46 0.052(7) 0.091(9) 0.073(8) -0.011(6) 0.024(6) 0.006(6)
C39 0.056(7) 0.076(7) 0.056(6) -0.011(5) 0.013(5) -0.001(6)
C4 0.049(6) 0.070(6) 0.043(6) 0.004(5) 0.001(5) 0.000(5)
C17 0.063(7) 0.077(7) 0.046(6) 0.003(5) 0.008(5) 0.003(5)
C21 0.073(7) 0.065(6) 0.036(6) 0.004(5) 0.011(5) -0.001(5)
C14 0.041(6) 0.088(8) 0.052(6) 0.004(5) 0.003(5) -0.004(5)
C43 0.053(7) 0.095(9) 0.077(8) -0.023(7) 0.004(6) 0.015(6)
C33 0.066(7) 0.058(6) 0.047(6) -0.001(5) 0.004(5) -0.004(5)
C10 0.060(7) 0.059(6) 0.063(7) -0.011(5) 0.000(6) 0.000(5)
C45 0.075(8) 0.074(8) 0.081(8) 0.002(6) 0.030(7) 0.013(6)
C32 0.060(7) 0.078(7) 0.045(6) 0.004(5) 0.005(5) 0.006(5)
C11 0.049(6) 0.065(7) 0.051(6) 0.003(5) -0.004(5) -0.002(5)
C16 0.075(8) 0.083(8) 0.053(7) 0.002(5) 0.018(6) 0.015(6)
C42 0.061(7) 0.104(10) 0.064(7) -0.006(6) 0.017(6) -0.008(7)
C13 0.061(7) 0.062(7) 0.042(6) 0.011(5) 0.008(5) 0.007(5)
C37 0.052(7) 0.088(8) 0.063(7) -0.007(6) 0.005(5) -0.026(6)
C15 0.065(7) 0.085(8) 0.059(7) 0.014(6) 0.014(6) 0.024(7)

loop_
_atom_type_symbol
_atom_type_description
_atom_type_scat_dispersion_real
_atom_type_scat_dispersion_imag
_atom_type_scat_source
C C 0.0181 0.0091 'International Tables Vol C Tables 4.2.6.8 and 6.1.1.4'
H H 0.0000 0.0000 'International Tables Vol C Tables 4.2.6.8 and 6.1.1.4'
N N 0.0311 0.0180 'International Tables Vol C Tables 4.2.6.8 and 6.1.1.4'
O O 0.0492 0.0322 'International Tables Vol C Tables 4.2.6.8 and 6.1.1.4'
Cr Cr -0.1635 2.4439 'International Tables Vol C Tables 4.2.6.8 and 6.1.1.4'
Cl Cl 0.3639 0.7018 'International Tables Vol C Tables 4.2.6.8 and 6.1.1.4'

loop_
_geom_angle_atom_site_label_1
_geom_angle_atom_site_label_2
_geom_angle_atom_site_label_3
_geom_angle
N2 Cr1 N3 84.5(3)
N2 Cr1 O3 91.5(2)
N3 Cr1 O3 92.9(2)
N2 Cr1 N1 79.4(3)
N3 Cr1 N1 163.8(3)
O3 Cr1 N1 85.8(2)
N2 Cr1 N4 163.6(3)
N3 Cr1 N4 79.4(3)
O3 Cr1 N4 86.5(2)
N1 Cr1 N4 116.6(3)
N2 Cr1 Cl1 96.4(2)
N3 Cr1 Cl1 91.9(2)
O3 Cr1 Cl1 171.15(18)
N1 Cr1 Cl1 91.71(19)
N4 Cr1 Cl1 87.0(2)
C19 N3 C22 107.9(7)
C19 N3 Cr1 135.4(6)
C22 N3 Cr1 116.1(6)
C35 O1 C34 118.2(7)
C5 N2 C2 107.7(7)
C5 N2 Cr1 136.4(6)
C2 N2 Cr1 115.9(6)
C29 O2 C30 118.3(7)
C1 N1 C40 115.2(7)
C1 N1 Cr1 112.9(5)
C40 N1 Cr1 131.5(6)
C23 N4 C24 116.7(7)
C23 N4 Cr1 110.9(6)
C24 N4 Cr1 131.2(6)
N2 C5 C4 109.5(8)
N2 C5 C6 123.9(7)
C4 C5 C6 126.3(8)
C29 C24 C25 120.9(9)
C29 C24 N4 118.0(8)
C25 C24 N4 121.1(8)
C33 N5 C31 110.6(6)
C33 N5 C32 108.6(7)
C31 N5 C32 107.4(6)
O1 C34 C33 113.3(7)
O1 C34 H34A 108.9
C33 C34 H34A 108.9
O1 C34 H34B 108.9
C33 C34 H34B 108.9
H34A C34 H34B 107.7
C7 C6 C19 108.9(7)
C7 C6 C5 109.5(7)
C19 C6 C5 114.4(7)
C7 C6 C18 101.9(7)
C19 C6 C18 109.4(7)
C5 C6 C18 111.9(7)
N3 C22 C21 110.6(8)
N3 C22 C23 113.6(8)
C21 C22 C23 135.6(9)
C8 C7 C12 121.3(9)
C8 C7 C6 128.2(8)
C12 C7 C6 110.4(8)
N1 C1 C2 117.2(8)
N1 C1 H1 121.4
C2 C1 H1 121.4
O2 C29 C24 117.2(8)
O2 C29 C28 123.7(8)
C24 C29 C28 119.0(9)
C27 C26 C25 119.2(9)
C27 C26 H26 120.4
C25 C26 H26 120.4
N5 C31 C30 113.0(7)
N5 C31 H31A 109.0
C30 C31 H31A 109.0
N5 C31 H31B 109.0
C30 C31 H31B 109.0
H31A C31 H31B 107.8
O2 C30 C31 110.5(7)
O2 C30 H30A 109.5
C31 C30 H30A 109.5
O2 C30 H30B 109.5
C31 C30 H30B 109.5
H30A C30 H30B 108.1
N2 C2 C1 114.6(8)
N2 C2 C3 109.7(8)
C1 C2 C3 135.7(8)
C35 C36 C37 119.7(10)
C35 C36 H36 120.1
C37 C36 H36 120.1
N3 C19 C20 109.4(8)
N3 C19 C6 125.1(8)
C20 C19 C6 125.4(8)
C43 C44 C45 119.8(10)
C43 C44 H44 120.1
C45 C44 H44 120.1
C37 C38 C39 120.1(10)
C37 C38 H38 120.0
C39 C38 H38 120.0
C36 C35 C40 120.8(9)
C36 C35 O1 123.8(9)
C40 C35 O1 115.3(8)
C27 C28 C29 118.8(9)
C27 C28 H28 120.6
C29 C28 H28 120.6
C26 C27 C28 122.1(9)
C26 C27 H27 118.9
C28 C27 H27 118.9
C8 C9 C10 120.3(9)
C8 C9 H9 119.8
C10 C9 H9 119.8
C9 C8 C7 118.8(9)
C9 C8 H8 120.6
C7 C8 H8 120.6
C24 C25 C26 119.8(9)
C24 C25 H25 120.1
C26 C25 H25 120.1
C4 C3 C2 105.4(8)
C4 C3 H3 127.3
C2 C3 H3 127.3
C42 C41 C46 116.4(11)
C42 C41 H41 121.8
C46 C41 H41 121.8
C11 C12 C7 118.8(9)
C11 C12 C13 132.5(9)
C7 C12 C13 108.7(8)
C17 C18 C13 121.5(9)
C17 C18 C6 129.0(8)
C13 C18 C6 109.4(7)
N4 C23 C22 119.0(8)
N4 C23 H23 120.5
C22 C23 H23 120.5
C21 C20 C19 106.8(8)
C21 C20 H20 126.6
C19 C20 H20 126.6
C35 C40 C39 118.7(8)
C35 C40 N1 121.7(8)
C39 C40 N1 119.5(8)
C45 C46 C41 123.8(10)
C45 C46 H46 118.1
C41 C46 H46 118.1
C38 C39 C40 119.6(9)
C38 C39 H39 120.2
C40 C39 H39 120.2
C3 C4 C5 107.7(8)
C3 C4 H4 126.2
C5 C4 H4 126.2
C18 C17 C16 118.9(10)
C18 C17 H17 120.6
C16 C17 H17 120.6
C22 C21 C20 105.2(8)
C22 C21 H21 127.4
C20 C21 H21 127.4
C15 C14 C13 118.5(9)
C15 C14 H14 120.8
C13 C14 H14 120.8
C44 C43 C42 121.0(10)
C44 C43 H43 119.5
C42 C43 H43 119.5
N5 C33 C34 113.3(7)
N5 C33 H33A 108.9
C34 C33 H33A 108.9
N5 C33 H33B 108.9
C34 C33 H33B 108.9
H33A C33 H33B 107.7
C11 C10 C9 122.2(9)
C11 C10 H10 118.9
C9 C10 H10 118.9
C46 C45 C44 118.3(10)
C46 C45 H45 120.9
C44 C45 H45 120.9
N5 C32 H32A 109.5
N5 C32 H32B 109.5
H32A C32 H32B 109.5
N5 C32 H32C 109.5
H32A C32 H32C 109.5
H32B C32 H32C 109.5
C10 C11 C12 118.5(9)
C10 C11 H11 120.8
C12 C11 H11 120.8
C15 C16 C17 119.8(10)
C15 C16 H16 120.1
C17 C16 H16 120.1
C41 C42 C43 120.6(11)
C41 C42 H42 119.7
C43 C42 H42 119.7
C14 C13 C18 119.5(9)
C14 C13 C12 131.1(9)
C18 C13 C12 109.4(8)
C38 C37 C36 121.0(9)
C38 C37 H37 119.5
C36 C37 H37 119.5
C14 C15 C16 121.9(10)
C14 C15 H15 119.1
C16 C15 H15 119.1

loop_
_geom_bond_atom_site_label_1
_geom_bond_atom_site_label_2
_geom_bond_distance
O3 Cr1 2.059(5)
Cr1 N2 1.964(7)
Cr1 N3 1.972(7)
Cr1 N1 2.073(7)
Cr1 N4 2.113(7)
Cr1 Cl1 2.301(3)
N3 C19 1.339(10)
N3 C22 1.372(10)
O1 C35 1.388(10)
O1 C34 1.431(9)
N2 C5 1.350(10)
N2 C2 1.374(10)
O2 C29 1.377(10)
O2 C30 1.409(10)
N1 C1 1.322(10)
N1 C40 1.428(10)
N4 C23 1.307(11)
N4 C24 1.433(11)
C5 C4 1.400(11)
C5 C6 1.525(11)
C24 C29 1.382(12)
C24 C25 1.387(12)
N5 C33 1.471(10)
N5 C31 1.477(10)
N5 C32 1.489(11)
C34 C33 1.500(11)
C34 H34A 0.9900
C34 H34B 0.9900
C6 C7 1.518(11)
C6 C19 1.524(12)
C6 C18 1.546(12)
C22 C21 1.392(12)
C22 C23 1.423(12)
C7 C8 1.383(12)
C7 C12 1.418(12)
C1 C2 1.402(11)
C1 H1 0.9500
C29 C28 1.404(12)
C26 C27 1.353(12)
C26 C25 1.396(13)
C26 H26 0.9500
C31 C30 1.497(11)
C31 H31A 0.9900
C31 H31B 0.9900
C30 H30A 0.9900
C30 H30B 0.9900
C2 C3 1.412(11)
C36 C35 1.378(12)
C36 C37 1.393(13)
C36 H36 0.9500
C19 C20 1.416(11)
C44 C43 1.361(14)
C44 C45 1.385(13)
C44 H44 0.9500
C38 C37 1.355(12)
C38 C39 1.400(13)
C38 H38 0.9500
C35 C40 1.386(12)
C28 C27 1.394(12)
C28 H28 0.9500
C27 H27 0.9500
C9 C8 1.375(12)
C9 C10 1.390(13)
C9 H9 0.9500
C8 H8 0.9500
C25 H25 0.9500
C3 C4 1.400(12)
C3 H3 0.9500
C41 C42 1.368(13)
C41 C46 1.405(14)
C41 H41 0.9500
C12 C11 1.406(12)
C12 C13 1.456(12)
C18 C17 1.362(12)
C18 C13 1.412(12)
C23 H23 0.9500
C20 C21 1.415(12)
C20 H20 0.9500
C40 C39 1.414(12)
C46 C45 1.338(13)
C46 H46 0.9500
C39 H39 0.9500
C4 H4 0.9500
C17 C16 1.403(13)
C17 H17 0.9500
C21 H21 0.9500
C14 C15 1.373(13)
C14 C13 1.401(12)
C14 H14 0.9500
C43 C42 1.379(14)
C43 H43 0.9500
C33 H33A 0.9900
C33 H33B 0.9900
C10 C11 1.371(12)
C10 H10 0.9500
C45 H45 0.9500
C32 H32A 0.9800
C32 H32B 0.9800
C32 H32C 0.9800
C11 H11 0.9500
C16 C15 1.391(14)
C16 H16 0.9500
C42 H42 0.9500
C37 H37 0.9500
C15 H15 0.9500

loop_
_geom_torsion_atom_site_label_1
_geom_torsion_atom_site_label_2
_geom_torsion_atom_site_label_3
_geom_torsion_atom_site_label_4
_geom_torsion
N2 Cr1 N3 C19 5.9(8)
O3 Cr1 N3 C19 97.1(8)
N1 Cr1 N3 C19 12.3(15)
N4 Cr1 N3 C19 -177.0(8)
Cl1 Cr1 N3 C19 -90.4(8)
N2 Cr1 N3 C22 175.5(6)
O3 Cr1 N3 C22 -93.3(6)
N1 Cr1 N3 C22 -178.1(8)
N4 Cr1 N3 C22 -7.4(6)
Cl1 Cr1 N3 C22 79.3(6)
N3 Cr1 N2 C5 -0.2(8)
O3 Cr1 N2 C5 -93.0(8)
N1 Cr1 N2 C5 -178.4(8)
N4 Cr1 N2 C5 -10.3(15)
Cl1 Cr1 N2 C5 91.1(8)
N3 Cr1 N2 C2 179.5(6)
O3 Cr1 N2 C2 86.8(6)
N1 Cr1 N2 C2 1.3(6)
N4 Cr1 N2 C2 169.4(8)
Cl1 Cr1 N2 C2 -89.2(5)
N2 Cr1 N1 C1 -0.5(5)
N3 Cr1 N1 C1 -7.0(12)
O3 Cr1 N1 C1 -92.8(5)
N4 Cr1 N1 C1 -176.8(5)
Cl1 Cr1 N1 C1 95.7(5)
N2 Cr1 N1 C40 172.1(7)
N3 Cr1 N1 C40 165.6(9)
O3 Cr1 N1 C40 79.8(7)
N4 Cr1 N1 C40 -4.2(8)
Cl1 Cr1 N1 C40 -91.7(7)
N2 Cr1 N4 C23 18.8(13)
N3 Cr1 N4 C23 8.6(6)
O3 Cr1 N4 C23 102.2(6)
N1 Cr1 N4 C23 -174.3(6)
Cl1 Cr1 N4 C23 -83.9(6)
N2 Cr1 N4 C24 -174.8(8)
N3 Cr1 N4 C24 175.0(8)
O3 Cr1 N4 C24 -91.4(7)
N1 Cr1 N4 C24 -7.9(8)
Cl1 Cr1 N4 C24 82.5(7)
C2 N2 C5 C4 2.1(10)
Cr1 N2 C5 C4 -178.2(6)
C2 N2 C5 C6 175.8(7)
Cr1 N2 C5 C6 -4.5(13)
C23 N4 C24 C29 -119.2(9)
Cr1 N4 C24 C29 75.0(10)
C23 N4 C24 C25 64.3(11)
Cr1 N4 C24 C25 -101.5(9)
C35 O1 C34 C33 -63.0(10)
N2 C5 C6 C7 -117.8(9)
C4 C5 C6 C7 54.8(11)
N2 C5 C6 C19 4.8(12)
C4 C5 C6 C19 177.4(8)
N2 C5 C6 C18 130.0(8)
C4 C5 C6 C18 -57.4(11)
C19 N3 C22 C21 0.2(10)
Cr1 N3 C22 C21 -172.1(6)
C19 N3 C22 C23 177.5(7)
Cr1 N3 C22 C23 5.1(9)
C19 C6 C7 C8 -71.1(11)
C5 C6 C7 C8 54.7(11)
C18 C6 C7 C8 173.3(8)
C19 C6 C7 C12 111.6(8)
C5 C6 C7 C12 -122.6(8)
C18 C6 C7 C12 -4.0(9)
C40 N1 C1 C2 -174.2(7)
Cr1 N1 C1 C2 -0.3(9)
C30 O2 C29 C24 -177.0(7)
C30 O2 C29 C28 8.0(12)
C25 C24 C29 O2 179.5(7)
N4 C24 C29 O2 3.0(11)
C25 C24 C29 C28 -5.3(13)
N4 C24 C29 C28 178.2(7)
C33 N5 C31 C30 -73.4(9)
C32 N5 C31 C30 168.2(7)
C29 O2 C30 C31 177.6(7)
N5 C31 C30 O2 -69.8(9)
C5 N2 C2 C1 177.9(7)
Cr1 N2 C2 C1 -1.9(9)
C5 N2 C2 C3 -1.1(10)
Cr1 N2 C2 C3 179.1(5)
N1 C1 C2 N2 1.4(11)
N1 C1 C2 C3 -179.9(9)
C22 N3 C19 C20 0.2(9)
Cr1 N3 C19 C20 170.4(6)
C22 N3 C19 C6 -176.7(7)
Cr1 N3 C19 C6 -6.5(13)
C7 C6 C19 N3 123.1(9)
C5 C6 C19 N3 0.1(12)
C18 C6 C19 N3 -126.3(8)
C7 C6 C19 C20 -53.4(11)
C5 C6 C19 C20 -176.3(8)
C18 C6 C19 C20 57.2(11)
C37 C36 C35 C40 -0.2(13)
C37 C36 C35 O1 -177.9(8)
C34 O1 C35 C36 -27.7(11)
C34 O1 C35 C40 154.4(7)
O2 C29 C28 C27 178.5(8)
C24 C29 C28 C27 3.7(13)
C25 C26 C27 C28 1.3(14)
C29 C28 C27 C26 -1.7(14)
C10 C9 C8 C7 -2.2(13)
C12 C7 C8 C9 -1.6(12)
C6 C7 C8 C9 -178.6(8)
C29 C24 C25 C26 4.9(13)
N4 C24 C25 C26 -178.7(8)
C27 C26 C25 C24 -2.9(14)
N2 C2 C3 C4 -0.3(10)
C1 C2 C3 C4 -179.0(9)
C8 C7 C12 C11 4.6(13)
C6 C7 C12 C11 -177.9(7)
C8 C7 C12 C13 -174.4(7)
C6 C7 C12 C13 3.1(10)
C7 C6 C18 C17 -178.6(8)
C19 C6 C18 C17 66.2(11)
C5 C6 C18 C17 -61.7(11)
C7 C6 C18 C13 3.5(9)
C19 C6 C18 C13 -111.7(8)
C5 C6 C18 C13 120.4(8)
C24 N4 C23 C22 -177.3(8)
Cr1 N4 C23 C22 -8.7(10)
N3 C22 C23 N4 3.0(12)
C21 C22 C23 N4 179.3(9)
N3 C19 C20 C21 -0.5(10)
C6 C19 C20 C21 176.4(7)
C36 C35 C40 C39 2.1(12)
O1 C35 C40 C39 -179.9(7)
C36 C35 C40 N1 179.9(8)
O1 C35 C40 N1 -2.2(11)
C1 N1 C40 C35 58.4(10)
Cr1 N1 C40 C35 -114.1(8)
C1 N1 C40 C39 -123.9(8)
Cr1 N1 C40 C39 63.6(10)
C42 C41 C46 C45 2.3(16)
C37 C38 C39 C40 1.2(14)
C35 C40 C39 C38 -2.6(13)
N1 C40 C39 C38 179.6(8)
C2 C3 C4 C5 1.5(10)
N2 C5 C4 C3 -2.3(10)
C6 C5 C4 C3 -175.8(8)
C13 C18 C17 C16 -0.8(13)
C6 C18 C17 C16 -178.5(8)
N3 C22 C21 C20 -0.6(10)
C23 C22 C21 C20 -176.9(10)
C19 C20 C21 C22 0.7(10)
C45 C44 C43 C42 -1.0(16)
C31 N5 C33 C34 165.2(7)
C32 N5 C33 C34 -77.2(9)
O1 C34 C33 N5 -54.3(10)
C8 C9 C10 C11 3.1(14)
C41 C46 C45 C44 -2.1(16)
C43 C44 C45 C46 1.3(16)
C9 C10 C11 C12 -0.1(14)
C7 C12 C11 C10 -3.6(13)
C13 C12 C11 C10 175.0(9)
C18 C17 C16 C15 0.2(14)
C46 C41 C42 C43 -1.8(15)
C44 C43 C42 C41 1.3(16)
C15 C14 C13 C18 -0.6(13)
C15 C14 C13 C12 -179.4(9)
C17 C18 C13 C14 1.0(13)
C6 C18 C13 C14 179.1(7)
C17 C18 C13 C12 -179.9(8)
C6 C18 C13 C12 -1.8(9)
C11 C12 C13 C14 -0.6(16)
C7 C12 C13 C14 178.1(9)
C11 C12 C13 C18 -179.5(9)
C7 C12 C13 C18 -0.8(10)
C39 C38 C37 C36 0.8(15)
C35 C36 C37 C38 -1.3(14)
C13 C14 C15 C16 0.0(14)
C17 C16 C15 C14 0.2(15)
